data_2016414
loop_
_publ_author_name
'Diab, Lisa'
'Daran, Jean-Claude'
'Gouygou, Maryse'
'Manoury, Eric'
'Urrutigo\"ity, Martine'

_publ_section_title
;
 New enantiopure palladium(II) complexes from a stereodynamic
 2,2'-biphosphole ligand
;
_journal_coeditor_code SQ3103
_journal_issue 1
_journal_name_full 'Acta Crystallographica Section C'
_journal_page_first m43
_journal_page_last m45
_journal_paper_doi 10.1107/S0108270107049347
_journal_volume 64
_journal_year 2008
_chemical_formula_iupac '[Pd Cl2 (C28 H30 P2)] , C H2 Cl2'
_chemical_formula_moiety 'C28 H30 Cl2 P2 Pd , C H2 Cl2'
_chemical_formula_sum 'C29 H32 Cl4 P2 Pd'
_chemical_formula_weight 690.69
_chemical_name_common
;
dichlorido[1,1'-(butane-1,3-diyl)-3,3',4,4'-tetramethyl-5,5'-diphenyl-2,2'-
biphosphole]palladium(II) dichloromethane solvate
;
_chemical_name_systematic
;
dichlorido(1,2,5,10,11-pentamethyl-3,9-
diphenylperhydrodicyclopenta[a,c][1,4]diphosphepine-\k^2^P,P')palladium(II)
dichloromethane solvate
;
_space_group_IT_number 4
_symmetry_cell_setting monoclinic
_symmetry_space_group_name_Hall 'P 2yb'
_symmetry_space_group_name_H-M 'P 1 21 1'
_atom_sites_solution_hydrogens geom
_atom_sites_solution_primary direct
_atom_sites_solution_secondary difmap
_audit_creation_method SHELXL97
_cell_angle_alpha 90.00
_cell_angle_beta 103.87(3)
_cell_angle_gamma 90.00
_cell_formula_units_Z 2
_cell_length_a 8.963(3)
_cell_length_b 12.139(5)
_cell_length_c 13.989(6)
_cell_measurement_reflns_used 1192
_cell_measurement_temperature 180(2)
_cell_measurement_theta_max 32.0
_cell_measurement_theta_min 2.9
_cell_volume 1477.7(10)
_computing_cell_refinement 'CrysAlis RED (Oxford Diffraction, 2006)'
_computing_data_collection 'CrysAlis CCD (Oxford Diffraction, 2006)'
_computing_data_reduction 'CrysAlis RED (Oxford Diffraction, 2006)'
_computing_molecular_graphics 'ORTEP-3 for Windows (Farrugia, 1997)'
_computing_publication_material 'WinGX (Farrugia, 1999)'
_computing_structure_refinement 'SHELXL97 (Sheldrick, 1997)'
_computing_structure_solution 'SIR97 (Altomare <i>et al.</i>,  1999)'
_diffrn_ambient_temperature 293(2)
_diffrn_detector_area_resol_mean 8.2632
_diffrn_measured_fraction_theta_full 0.935
_diffrn_measured_fraction_theta_max 0.935
_diffrn_measurement_device_type 'Oxford Diffraction Xcalibur'
_diffrn_measurement_method '\w and \f'
_diffrn_radiation_monochromator graphite
_diffrn_radiation_source 'fine-focus sealed tube'
_diffrn_radiation_type MoK\a
_diffrn_radiation_wavelength 0.71073
_diffrn_reflns_av_R_equivalents 0.0786
_diffrn_reflns_av_sigmaI/netI 0.2894
_diffrn_reflns_limit_h_max 10
_diffrn_reflns_limit_h_min -7
_diffrn_reflns_limit_k_max 14
_diffrn_reflns_limit_k_min -14
_diffrn_reflns_limit_l_max 16
_diffrn_reflns_limit_l_min -15
_diffrn_reflns_number 5431
_diffrn_reflns_theta_full 25.00
_diffrn_reflns_theta_max 25.03
_diffrn_reflns_theta_min 2.88
_exptl_absorpt_coefficient_mu 1.116
_exptl_absorpt_correction_T_max 0.791
_exptl_absorpt_correction_T_min 0.688
_exptl_absorpt_correction_type multi-scan
_exptl_absorpt_process_details
;
(CrysAlis RED; Oxford Diffraction, 2006) (empirical absorption
correction using
spherical harmonics, implemented in SCALE3 ABSPACK scaling algorithm)
;
_exptl_crystal_colour red
_exptl_crystal_density_diffrn 1.552
_exptl_crystal_density_method 'not measured'
_exptl_crystal_description box
_exptl_crystal_F_000 700
_exptl_crystal_size_max 0.38
_exptl_crystal_size_mid 0.24
_exptl_crystal_size_min 0.21
_refine_diff_density_max 1.663
_refine_diff_density_min -1.297
_refine_ls_abs_structure_details 'Flack (1983), with how many Friedel pairs?'
_refine_ls_abs_structure_Flack -0.02(11)
_refine_ls_extinction_method none
_refine_ls_goodness_of_fit_ref 0.973
_refine_ls_hydrogen_treatment constr
_refine_ls_matrix_type full
_refine_ls_number_parameters 168
_refine_ls_number_reflns 4033
_refine_ls_number_restraints 13
_refine_ls_restrained_S_all 0.974
_refine_ls_R_factor_all 0.1593
_refine_ls_R_factor_gt 0.0799
_refine_ls_shift/su_max 0.003
_refine_ls_shift/su_mean 0.000
_refine_ls_structure_factor_coef Fsqd
_refine_ls_weighting_details 'calc w = 1/[\s^2^(Fo^2^)+(0.0951P)^2^] where P=(Fo^2^+2Fc^2^)/3'
_refine_ls_weighting_scheme calc
_refine_ls_wR_factor_gt 0.1760
_refine_ls_wR_factor_ref 0.2256
_reflns_number_gt 1900
_reflns_number_total 4033
_reflns_threshold_expression I>2\s(I)
_cod_data_source_file sq3103.cif
_cod_data_source_block 4b
_cod_original_cell_volume 1477.6(10)
_cod_original_sg_symbol_H-M 'P 21'
_cod_database_code 2016414
_cod_database_fobs_code 2016414

loop_
_symmetry_equiv_pos_as_xyz
'x, y, z'
'-x, y+1/2, -z'

loop_
_atom_site_type_symbol
_atom_site_label
_atom_site_fract_x
_atom_site_fract_y
_atom_site_fract_z
_atom_site_U_iso_or_equiv
_atom_site_adp_type
_atom_site_calc_flag
_atom_site_refinement_flags
_atom_site_occupancy
Pd Pd1 -0.12540(17) 0.30787(17) 0.51225(9) 0.0231(4) Uani d . 1
Cl Cl1 -0.1251(6) 0.3397(4) 0.6772(3) 0.0351(17) Uani d . 1
Cl Cl2 -0.3941(5) 0.2977(6) 0.4621(3) 0.0278(13) Uani d . 1
P P1 -0.0991(6) 0.2789(4) 0.3590(3) 0.0254(16) Uani d . 1
P P2 0.1327(5) 0.3167(6) 0.5329(3) 0.0218(12) Uani d . 1
C C1 -0.013(2) 0.1429(17) 0.3471(13) 0.0326(14) Uani d . 1
H H1 -0.0961 0.0898 0.3239 0.039 Uiso calc R 1
C C2 0.215(2) 0.1778(17) 0.5139(13) 0.0326(14) Uani d . 1
H H2A 0.2929 0.1866 0.4769 0.039 Uiso calc R 1
H H2B 0.2636 0.1459 0.5774 0.039 Uiso calc R 1
C C3 0.091(2) 0.1015(17) 0.4593(13) 0.0326(14) Uani d . 1
H H3A 0.0206 0.0880 0.5007 0.039 Uiso calc R 1
H H3B 0.1391 0.0316 0.4509 0.039 Uiso calc R 1
C C4 0.090(2) 0.1430(17) 0.2757(13) 0.0326(14) Uani d . 1
H H4A 0.1947 0.1557 0.3110 0.049 Uiso calc R 1
H H4B 0.0584 0.2003 0.2278 0.049 Uiso calc R 1
H H4C 0.0832 0.0730 0.2429 0.049 Uiso calc R 1
C C11 0.025(2) 0.3926(17) 0.3450(13) 0.0326(14) Uani d . 1
C C12 -0.047(2) 0.4488(17) 0.2694(13) 0.0326(14) Uani d . 1
C C13 -0.181(2) 0.4055(17) 0.2132(13) 0.0326(14) Uani d . 1
C C14 -0.241(2) 0.303(2) 0.2444(11) 0.0326(14) Uani d . 1
C C21 0.151(2) 0.4048(17) 0.4329(13) 0.0326(14) Uani d . 1
C C22 0.290(2) 0.4661(17) 0.4613(13) 0.0326(14) Uani d . 1
C C23 0.368(2) 0.4502(17) 0.5656(13) 0.0326(14) Uani d . 1
C C24 0.303(2) 0.3778(18) 0.6180(13) 0.0326(14) Uani d . 1
C C121 -0.012(2) 0.5602(16) 0.2397(13) 0.0326(14) Uani d . 1
H H12A -0.0993 0.6073 0.2371 0.049 Uiso calc R 1
H H12B 0.0096 0.5572 0.1758 0.049 Uiso calc R 1
H H12C 0.0753 0.5889 0.2866 0.049 Uiso calc R 1
C C131 -0.278(2) 0.4694(17) 0.1215(12) 0.0326(14) Uani d . 1
H H13A -0.3011 0.5418 0.1412 0.049 Uiso calc R 1
H H13B -0.3713 0.4303 0.0946 0.049 Uiso calc R 1
H H13C -0.2190 0.4752 0.0725 0.049 Uiso calc R 1
C C141 -0.372(2) 0.2452(13) 0.2074(13) 0.0326(14) Uani d D 1
C C142 -0.366(2) 0.1363(13) 0.1756(12) 0.0326(14) Uani d D 1
H H142 -0.2736 0.0982 0.1825 0.039 Uiso calc R 1
C C143 -0.5108(18) 0.0886(17) 0.1321(13) 0.0414(17) Uani d D 1
H H143 -0.5079 0.0159 0.1117 0.050 Uiso calc R 1
C C144 -0.659(2) 0.1357(14) 0.1153(14) 0.0414(17) Uani d D 1
H H144 -0.7488 0.0992 0.0837 0.050 Uiso calc R 1
C C145 -0.656(2) 0.2430(14) 0.1514(13) 0.0414(17) Uani d D 1
H H145 -0.7486 0.2802 0.1466 0.050 Uiso calc R 1
C C146 -0.5162(17) 0.2963(19) 0.1952(11) 0.0414(17) Uani d D 1
H H146 -0.5196 0.3685 0.2170 0.050 Uiso calc R 1
C C221 0.365(2) 0.5386(19) 0.4006(13) 0.0414(17) Uani d . 1
H H22A 0.3180 0.5271 0.3321 0.062 Uiso calc R 1
H H22B 0.4723 0.5211 0.4134 0.062 Uiso calc R 1
H H22C 0.3528 0.6143 0.4173 0.062 Uiso calc R 1
C C231 0.496(2) 0.5056(19) 0.6045(13) 0.0414(17) Uani d . 1
H H23A 0.5232 0.4947 0.6745 0.062 Uiso calc R 1
H H23B 0.4792 0.5826 0.5904 0.062 Uiso calc R 1
H H23C 0.5776 0.4796 0.5768 0.062 Uiso calc R 1
C C241 0.354(2) 0.3347(18) 0.7130(12) 0.0414(17) Uani d D 1
C C242 0.273(2) 0.3307(18) 0.7864(10) 0.0414(17) Uani d D 1
H H242 0.1739 0.3593 0.7731 0.050 Uiso calc R 1
C C243 0.334(2) 0.2856(17) 0.8788(11) 0.0414(17) Uani d D 1
H H243 0.2796 0.2825 0.9274 0.050 Uiso calc R 1
C C244 0.482(2) 0.2459(18) 0.8932(13) 0.0414(17) Uani d D 1
H H244 0.5301 0.2204 0.9557 0.050 Uiso calc R 1
C C245 0.565(2) 0.2412(17) 0.8205(10) 0.0414(17) Uani d D 1
H H245 0.6603 0.2072 0.8323 0.050 Uiso calc R 1
C C246 0.499(2) 0.2893(17) 0.7295(11) 0.0414(17) Uani d D 1
H H246 0.5525 0.2908 0.6803 0.050 Uiso calc R 1
C C100 -0.041(3) 0.3599(19) -0.0763(14) 0.0414(17) Uani d . 1
H H10A 0.0107 0.3290 -0.1239 0.050 Uiso calc R 1
H H10B -0.1420 0.3834 -0.1123 0.050 Uiso calc R 1
Cl Cl3 -0.0634(10) 0.2539(7) 0.0054(5) 0.095(3) Uani d . 1
Cl Cl4 0.0524(9) 0.4657(7) -0.0290(6) 0.085(3) Uani d . 1

loop_
_atom_site_aniso_label
_atom_site_aniso_U_11
_atom_site_aniso_U_22
_atom_site_aniso_U_33
_atom_site_aniso_U_12
_atom_site_aniso_U_13
_atom_site_aniso_U_23
Pd1 0.0243(9) 0.0167(8) 0.0300(7) 0.0006(10) 0.0095(5) -0.0001(9)
Cl1 0.038(4) 0.042(5) 0.028(3) 0.013(3) 0.014(2) 0.003(2)
Cl2 0.022(3) 0.026(3) 0.037(3) -0.001(3) 0.010(2) -0.003(3)
P1 0.024(3) 0.026(5) 0.025(3) 0.003(3) 0.005(2) 0.003(2)
P2 0.021(3) 0.014(3) 0.027(2) -0.009(3) 0.0001(19) -0.008(3)
C1 0.040(4) 0.027(3) 0.027(3) -0.002(3) 0.002(2) -0.001(2)
C2 0.040(4) 0.027(3) 0.027(3) -0.002(3) 0.002(2) -0.001(2)
C3 0.040(4) 0.027(3) 0.027(3) -0.002(3) 0.002(2) -0.001(2)
C4 0.040(4) 0.027(3) 0.027(3) -0.002(3) 0.002(2) -0.001(2)
C11 0.040(4) 0.027(3) 0.027(3) -0.002(3) 0.002(2) -0.001(2)
C12 0.040(4) 0.027(3) 0.027(3) -0.002(3) 0.002(2) -0.001(2)
C13 0.040(4) 0.027(3) 0.027(3) -0.002(3) 0.002(2) -0.001(2)
C14 0.040(4) 0.027(3) 0.027(3) -0.002(3) 0.002(2) -0.001(2)
C21 0.040(4) 0.027(3) 0.027(3) -0.002(3) 0.002(2) -0.001(2)
C22 0.040(4) 0.027(3) 0.027(3) -0.002(3) 0.002(2) -0.001(2)
C23 0.040(4) 0.027(3) 0.027(3) -0.002(3) 0.002(2) -0.001(2)
C24 0.040(4) 0.027(3) 0.027(3) -0.002(3) 0.002(2) -0.001(2)
C121 0.040(4) 0.027(3) 0.027(3) -0.002(3) 0.002(2) -0.001(2)
C131 0.040(4) 0.027(3) 0.027(3) -0.002(3) 0.002(2) -0.001(2)
C141 0.040(4) 0.027(3) 0.027(3) -0.002(3) 0.002(2) -0.001(2)
C142 0.040(4) 0.027(3) 0.027(3) -0.002(3) 0.002(2) -0.001(2)
C143 0.045(4) 0.048(4) 0.031(3) -0.003(3) 0.008(3) 0.007(3)
C144 0.045(4) 0.048(4) 0.031(3) -0.003(3) 0.008(3) 0.007(3)
C145 0.045(4) 0.048(4) 0.031(3) -0.003(3) 0.008(3) 0.007(3)
C146 0.045(4) 0.048(4) 0.031(3) -0.003(3) 0.008(3) 0.007(3)
C221 0.045(4) 0.048(4) 0.031(3) -0.003(3) 0.008(3) 0.007(3)
C231 0.045(4) 0.048(4) 0.031(3) -0.003(3) 0.008(3) 0.007(3)
C241 0.045(4) 0.048(4) 0.031(3) -0.003(3) 0.008(3) 0.007(3)
C242 0.045(4) 0.048(4) 0.031(3) -0.003(3) 0.008(3) 0.007(3)
C243 0.045(4) 0.048(4) 0.031(3) -0.003(3) 0.008(3) 0.007(3)
C244 0.045(4) 0.048(4) 0.031(3) -0.003(3) 0.008(3) 0.007(3)
C245 0.045(4) 0.048(4) 0.031(3) -0.003(3) 0.008(3) 0.007(3)
C246 0.045(4) 0.048(4) 0.031(3) -0.003(3) 0.008(3) 0.007(3)
C100 0.045(4) 0.048(4) 0.031(3) -0.003(3) 0.008(3) 0.007(3)
Cl3 0.111(7) 0.075(6) 0.080(5) 0.010(5) -0.017(5) 0.026(4)
Cl4 0.080(7) 0.066(6) 0.107(6) -0.006(5) 0.015(5) -0.008(4)

loop_
_atom_type_symbol
_atom_type_description
_atom_type_scat_dispersion_real
_atom_type_scat_dispersion_imag
_atom_type_scat_source
C C 0.0033 0.0016 'International Tables Vol C Tables 4.2.6.8 and 6.1.1.4'
H H 0.0000 0.0000 'International Tables Vol C Tables 4.2.6.8 and 6.1.1.4'
P P 0.1023 0.0942 'International Tables Vol C Tables 4.2.6.8 and 6.1.1.4'
Cl Cl 0.1484 0.1585 'International Tables Vol C Tables 4.2.6.8 and 6.1.1.4'
Pd Pd -0.9988 1.0072 'International Tables Vol C Tables 4.2.6.8 and 6.1.1.4'

loop_
_geom_angle_atom_site_label_1
_geom_angle_atom_site_label_2
_geom_angle_atom_site_label_3
_geom_angle
P1 Pd1 P2 77.94(19)
P1 Pd1 Cl1 174.0(2)
P2 Pd1 Cl1 96.11(18)
P1 Pd1 Cl2 92.39(18)
P2 Pd1 Cl2 170.24(17)
Cl1 Pd1 Cl2 93.56(17)
C14 P1 C11 95.7(10)
C14 P1 C1 106.5(10)
C11 P1 C1 112.9(10)
C14 P1 Pd1 127.5(7)
C11 P1 Pd1 101.1(6)
C1 P1 Pd1 111.6(6)
C21 P2 C24 92.7(9)
C21 P2 C2 108.1(9)
C24 P2 C2 99.1(9)
C21 P2 Pd1 102.1(7)
C24 P2 Pd1 139.5(7)
C2 P2 Pd1 111.2(7)
C4 C1 C3 108.7(17)
C4 C1 P1 113.2(14)
C3 C1 P1 109.3(13)
C4 C1 H1 108.5
C3 C1 H1 108.5
P1 C1 H1 108.5
C3 C2 P2 110.9(15)
C3 C2 H2A 109.5
P2 C2 H2A 109.5
C3 C2 H2B 109.5
P2 C2 H2B 109.5
H2A C2 H2B 108.0
C2 C3 C1 117.5(16)
C2 C3 H3A 107.9
C1 C3 H3A 107.9
C2 C3 H3B 107.9
C1 C3 H3B 107.9
H3A C3 H3B 107.2
C1 C4 H4A 109.5
C1 C4 H4B 109.5
H4A C4 H4B 109.5
C1 C4 H4C 109.5
H4A C4 H4C 109.5
H4B C4 H4C 109.5
C12 C11 C21 140(2)
C12 C11 P1 106.7(16)
C21 C11 P1 110.8(14)
C11 C12 C13 118(2)
C11 C12 C121 128.1(19)
C13 C12 C121 113.9(17)
C12 C13 C14 119.1(17)
C12 C13 C131 120.9(18)
C14 C13 C131 119.9(17)
C141 C14 C13 132.0(17)
C141 C14 P1 127.6(17)
C13 C14 P1 100.1(13)
C22 C21 C11 137.2(19)
C22 C21 P2 109.3(13)
C11 C21 P2 113.5(16)
C21 C22 C23 112.9(17)
C21 C22 C221 129.4(17)
C23 C22 C221 117.8(18)
C231 C23 C24 123.1(18)
C231 C23 C22 120.1(19)
C24 C23 C22 116.7(19)
C23 C24 C241 131.8(19)
C23 C24 P2 107.9(14)
C241 C24 P2 119.4(15)
C12 C121 H12A 109.5
C12 C121 H12B 109.5
H12A C121 H12B 109.5
C12 C121 H12C 109.5
H12A C121 H12C 109.5
H12B C121 H12C 109.5
C13 C131 H13A 109.5
C13 C131 H13B 109.5
H13A C131 H13B 109.5
C13 C131 H13C 109.5
H13A C131 H13C 109.5
H13B C131 H13C 109.5
C14 C141 C142 120.6(17)
C14 C141 C146 120.3(17)
C142 C141 C146 119.0(19)
C141 C142 C143 114.6(18)
C141 C142 H142 122.7
C143 C142 H142 122.7
C144 C143 C142 129(2)
C144 C143 H143 115.3
C142 C143 H143 115.3
C145 C144 C143 112(2)
C145 C144 H144 123.8
C143 C144 H144 123.8
C144 C145 C146 121(2)
C144 C145 H145 119.3
C146 C145 H145 119.3
C141 C146 C145 123(2)
C141 C146 H146 118.5
C145 C146 H146 118.5
C22 C221 H22A 109.5
C22 C221 H22B 109.5
H22A C221 H22B 109.5
C22 C221 H22C 109.5
H22A C221 H22C 109.5
H22B C221 H22C 109.5
C23 C231 H23A 109.5
C23 C231 H23B 109.5
H23A C231 H23B 109.5
C23 C231 H23C 109.5
H23A C231 H23C 109.5
H23B C231 H23C 109.5
C246 C241 C242 119.9(17)
C246 C241 C24 112.7(14)
C242 C241 C24 127.3(17)
C243 C242 C241 122.7(17)
C243 C242 H242 118.6
C241 C242 H242 118.6
C244 C243 C242 115.2(17)
C244 C243 H243 122.4
C242 C243 H243 122.4
C243 C244 C245 124.5(18)
C243 C244 H244 117.7
C245 C244 H244 117.7
C244 C245 C246 117.8(18)
C244 C245 H245 121.1
C246 C245 H245 121.1
C241 C246 C245 119.6(17)
C241 C246 H246 120.2
C245 C246 H246 120.2
Cl4 C100 Cl3 116.7(12)
Cl4 C100 H10A 108.1
Cl3 C100 H10A 108.1
Cl4 C100 H10B 108.1
Cl3 C100 H10B 108.1
H10A C100 H10B 107.3

loop_
_geom_bond_atom_site_label_1
_geom_bond_atom_site_label_2
_geom_bond_distance
Pd1 P1 2.239(5)
Pd1 P2 2.264(5)
Pd1 Cl1 2.339(5)
Pd1 Cl2 2.345(5)
P1 C14 1.814(16)
P1 C11 1.82(2)
P1 C1 1.85(2)
P2 C21 1.80(2)
P2 C24 1.85(2)
P2 C2 1.89(2)
C1 C4 1.52(3)
C1 C3 1.70(3)
C1 H1 0.9800
C2 C3 1.51(3)
C2 H2A 0.9700
C2 H2B 0.9700
C3 H3A 0.9700
C3 H3B 0.9700
C4 H4A 0.9600
C4 H4B 0.9600
C4 H4C 0.9600
C11 C12 1.29(2)
C11 C21 1.46(2)
C12 C13 1.38(3)
C12 C121 1.47(3)
C13 C14 1.46(3)
C13 C131 1.57(2)
C14 C141 1.36(3)
C21 C22 1.42(3)
C22 C23 1.47(3)
C22 C221 1.49(3)
C23 C231 1.32(3)
C23 C24 1.37(3)
C24 C241 1.40(2)
C121 H12A 0.9600
C121 H12B 0.9600
C121 H12C 0.9600
C131 H13A 0.9600
C131 H13B 0.9600
C131 H13C 0.9600
C141 C142 1.401(10)
C141 C146 1.406(10)
C142 C143 1.421(9)
C142 H142 0.9300
C143 C144 1.415(10)
C143 H143 0.9300
C144 C145 1.395(10)
C144 H144 0.9300
C145 C146 1.417(10)
C145 H145 0.9300
C146 H146 0.9300
C221 H22A 0.9600
C221 H22B 0.9600
C221 H22C 0.9600
C231 H23A 0.9600
C231 H23B 0.9600
C231 H23C 0.9600
C241 C246 1.381(9)
C241 C242 1.391(9)
C242 C243 1.389(9)
C242 H242 0.9300
C243 C244 1.378(9)
C243 H243 0.9300
C244 C245 1.395(10)
C244 H244 0.9300
C245 C246 1.396(9)
C245 H245 0.9300
C246 H246 0.9300
C100 Cl4 1.59(2)
C100 Cl3 1.77(2)
C100 H10A 0.9700
C100 H10B 0.9700

loop_
_geom_torsion_atom_site_label_1
_geom_torsion_atom_site_label_2
_geom_torsion_atom_site_label_3
_geom_torsion_atom_site_label_4
_geom_torsion
P1 C11 C21 P2 -7(2)
